data_7111627
loop_
_publ_author_name
'Zimmermann, Melanie'
'Rauschmaier, Dorothea'
'Eichele, Klaus'
'T\"ornroos, Karl W.'
'Anwander, Reiner'

_publ_section_title
;
 Amido-stabilized rare-earth metal mixed methyl methylidene complexes
;
_journal_issue 29
_journal_name_full 'Chemical Communications'
_journal_page_first 5346
_journal_page_last 5348
_journal_paper_doi 10.1039/c003206a
_journal_volume 46
_journal_year 2010
_chemical_formula_moiety 'C62 H116 N3 O3 Si3 Y3, C6 H14'
_chemical_formula_sum 'C68 H130 N3 O3 Si3 Y3'
_chemical_formula_weight 1388.75
_chemical_name_systematic
;
?
;
_space_group_IT_number 14
_symmetry_cell_setting monoclinic
_symmetry_space_group_name_Hall '-P 2yn'
_symmetry_space_group_name_H-M 'P 1 21/n 1'
_atom_sites_solution_hydrogens geom
_atom_sites_solution_primary direct
_atom_sites_solution_secondary difmap
_audit_creation_method SHELXL-97
_cell_angle_alpha 90.00
_cell_angle_beta 97.957(1)
_cell_angle_gamma 90.00
_cell_formula_units_Z 4
_cell_length_a 11.4354(4)
_cell_length_b 25.9885(8)
_cell_length_c 26.3748(8)
_cell_measurement_reflns_used 16044
_cell_measurement_temperature 100(2)
_cell_measurement_theta_max 25.04
_cell_measurement_theta_min 2.21
_cell_volume 7762.8(4)
_computing_cell_refinement
;
Bruker (2008). SAINT, version 6.45A, Bruker AXS Inc., Madison,
Wisconsin, USA.
;
_computing_data_collection
;
Bruker (1999). SMART, version 5.054, Bruker AXS Inc., Madison,
Wisconsin, USA.
;
_computing_data_reduction
;
Bruker (2004). SAINT, version 6.45a, Bruker AXS Inc., Madison,
Wisconsin, USA.
;
_computing_molecular_graphics
;
Brandenburg, K. (2007). DIAMOND. Version 3.1. Crystal Impact GbR, Bonn,
Germany.
;
_computing_publication_material
;
Bruker AXS (2003). SHELXTL. Version 6.14. Bruker AXS Inc., Madison,
Wisconsin, USA.
;
_computing_structure_refinement
;
Sheldrick, G. M. (2008). Acta Crystallographica, A64, 112-122.
;
_computing_structure_solution
;
Sheldrick, G. M. (2008). Acta Crystallographica, A64, 112-122.
;
_diffrn_ambient_temperature 100(2)
_diffrn_measured_fraction_theta_full 0.997
_diffrn_measured_fraction_theta_max 0.997
_diffrn_measurement_device_type 'Bruker APEX-II CCD'
_diffrn_measurement_method '\w scans'
_diffrn_radiation_monochromator graphite
_diffrn_radiation_source 'TXS Rotating anode'
_diffrn_radiation_type MoK\a
_diffrn_radiation_wavelength 0.71073
_diffrn_reflns_av_R_equivalents 0.0907
_diffrn_reflns_av_sigmaI/netI 0.0577
_diffrn_reflns_limit_h_max 13
_diffrn_reflns_limit_h_min -13
_diffrn_reflns_limit_k_max 30
_diffrn_reflns_limit_k_min -30
_diffrn_reflns_limit_l_max 31
_diffrn_reflns_limit_l_min -31
_diffrn_reflns_number 88796
_diffrn_reflns_theta_full 25.07
_diffrn_reflns_theta_max 25.07
_diffrn_reflns_theta_min 1.75
_exptl_absorpt_coefficient_mu 2.311
_exptl_absorpt_correction_T_max 0.8932
_exptl_absorpt_correction_T_min 0.3630
_exptl_absorpt_correction_type multi-scan
_exptl_absorpt_process_details
;
SADABS version 2008/1, G.M Sheldrick, University of
G\"ttingen, Germany, 2008.
;
_exptl_crystal_colour colourless
_exptl_crystal_density_diffrn 1.188
_exptl_crystal_density_method 'not measured'
_exptl_crystal_description 'thin prism'
_exptl_crystal_F_000 2968
_exptl_crystal_size_max 0.55
_exptl_crystal_size_mid 0.15
_exptl_crystal_size_min 0.05
_refine_diff_density_max 1.474
_refine_diff_density_min -0.890
_refine_diff_density_rms 0.093
_refine_ls_extinction_method none
_refine_ls_goodness_of_fit_ref 1.071
_refine_ls_hydrogen_treatment mixed
_refine_ls_matrix_type full
_refine_ls_number_parameters 786
_refine_ls_number_reflns 13744
_refine_ls_number_restraints 51
_refine_ls_restrained_S_all 1.074
_refine_ls_R_factor_all 0.1032
_refine_ls_R_factor_gt 0.0552
_refine_ls_shift/su_max 0.001
_refine_ls_shift/su_mean 0.000
_refine_ls_structure_factor_coef Fsqd
_refine_ls_weighting_details 'calc w=1/[\s^2^(Fo^2^)+(0.0417P)^2^+29.5152P] where P=(Fo^2^+2Fc^2^)/3'
_refine_ls_weighting_scheme calc
_refine_ls_wR_factor_gt 0.1198
_refine_ls_wR_factor_ref 0.1444
_reflns_number_gt 9165
_reflns_number_total 13744
_reflns_threshold_expression I>2\s(I)
_cod_data_source_file C003206Asup1.cif
_cod_data_source_block zm79r
_cod_original_sg_symbol_H-M 'P 21/n'
_cod_database_code 7111627

loop_
_symmetry_equiv_pos_as_xyz
'x, y, z'
'-x+1/2, y+1/2, -z+1/2'
'-x, -y, -z'
'x-1/2, -y-1/2, z-1/2'

loop_
_atom_site_label
_atom_site_type_symbol
_atom_site_fract_x
_atom_site_fract_y
_atom_site_fract_z
_atom_site_U_iso_or_equiv
_atom_site_adp_type
_atom_site_occupancy
_atom_site_symmetry_multiplicity
_atom_site_calc_flag
_atom_site_refinement_flags
_atom_site_disorder_assembly
_atom_site_disorder_group
Y1 Y 0.09978(5) 0.84740(2) 0.190399(18) 0.02801(13) Uani 1 1 d . . .
C1 C -0.0232(4) 0.88877(18) 0.24441(16) 0.0171(7) Uani 1 1 d D . .
H1A H -0.087(4) 0.8644(15) 0.232(2) 0.062(14) Uiso 1 1 d D . .
H1B H -0.058(4) 0.9232(10) 0.246(2) 0.062(14) Uiso 1 1 d D . .
Si1 Si -0.14450(15) 0.87198(7) 0.09323(6) 0.0442(4) Uani 1 1 d . . .
O1 O 0.2811(3) 0.81079(15) 0.16755(15) 0.0402(10) Uani 1 1 d . B .
N1 N -0.0240(4) 0.83466(18) 0.11625(16) 0.0343(11) Uani 1 1 d . . .
C1S C 0.9495(10) 0.5102(5) 0.0150(4) 0.183(8) Uani 1 1 d D . .
H1S1 H 0.8858 0.4841 0.0115 0.219 Uiso 1 1 calc R . .
H1S2 H 0.9820 0.5120 0.0518 0.219 Uiso 1 1 calc R . .
Y2 Y 0.05939(5) 0.83516(2) 0.315696(19) 0.03147(14) Uani 1 1 d . . .
C2 C 0.2671(4) 0.85852(18) 0.27691(16) 0.0171(7) Uani 1 1 d D . .
H2A H 0.275(6) 0.8263(11) 0.2623(19) 0.083(14) Uiso 1 1 d D . .
H2B H 0.276(6) 0.859(2) 0.3131(7) 0.083(14) Uiso 1 1 d D . .
H2C H 0.310(5) 0.8854(16) 0.2633(19) 0.083(14) Uiso 1 1 d D . .
Si2 Si -0.24603(17) 0.80119(8) 0.31562(7) 0.0545(5) Uani 1 1 d . . .
O2 O 0.2119(3) 0.79178(15) 0.37464(13) 0.0367(9) Uani 1 1 d . D .
N2 N -0.1048(4) 0.8068(2) 0.34698(17) 0.0430(12) Uani 1 1 d . . .
C2S C 0.8932(16) 0.5622(5) -0.0003(6) 0.214(10) Uani 1 1 d DU . .
H2S1 H 0.8542 0.5615 -0.0362 0.257 Uiso 1 1 calc R . .
H2S2 H 0.9535 0.5898 0.0034 0.257 Uiso 1 1 calc R . .
Y3 Y 0.12933(5) 0.94820(2) 0.267311(19) 0.03000(14) Uani 1 1 d . . .
Si3 Si -0.11805(17) 1.03379(8) 0.27217(7) 0.0541(5) Uani 1 1 d . . .
O3 O 0.3307(3) 0.97872(15) 0.29137(15) 0.0427(10) Uani 1 1 d . . .
N3 N 0.0268(4) 1.02367(17) 0.26547(16) 0.0361(11) Uani 1 1 d . . .
C3 C 0.0715(5) 0.7689(2) 0.2469(2) 0.0337(13) Uani 1 1 d D . .
H3A H 0.084(5) 0.753(2) 0.2141(12) 0.092(11) Uiso 1 1 d D . .
H3B H 0.127(4) 0.753(2) 0.2742(16) 0.092(11) Uiso 1 1 d D . .
H3C H -0.009(2) 0.759(3) 0.253(2) 0.092(11) Uiso 1 1 d D . .
C3S C 0.8012(12) 0.5712(4) 0.0368(5) 0.134(4) Uani 1 1 d D . .
H3SA H 0.7553 0.6022 0.0266 0.201 Uiso 1 1 calc R . .
H3SB H 0.8421 0.5755 0.0718 0.201 Uiso 1 1 calc R . .
H3SC H 0.7481 0.5415 0.0357 0.201 Uiso 1 1 calc R . .
C4 C 0.1265(6) 0.9198(2) 0.3601(2) 0.0438(15) Uani 1 1 d D . .
H4A H 0.193(4) 0.944(2) 0.368(3) 0.12(2) Uiso 1 1 d D . .
H4B H 0.054(4) 0.938(2) 0.364(3) 0.12(2) Uiso 1 1 d D . .
H4C H 0.137(6) 0.892(2) 0.385(2) 0.12(2) Uiso 1 1 d D . .
C4S C 0.5104(11) -0.0054(5) 0.0291(3) 0.136(5) Uani 1 1 d D . .
H4S1 H 0.4952 -0.0425 0.0338 0.163 Uiso 1 1 calc R . .
H4S2 H 0.5952 0.0004 0.0411 0.163 Uiso 1 1 calc R . .
C5 C 0.1861(5) 0.9354(2) 0.1774(2) 0.0341(13) Uani 1 1 d D . .
H5A H 0.140(4) 0.930(2) 0.1430(14) 0.092(11) Uiso 1 1 d D . .
H5B H 0.185(5) 0.9728(10) 0.184(2) 0.092(11) Uiso 1 1 d D . .
H5C H 0.269(2) 0.926(2) 0.173(2) 0.092(11) Uiso 1 1 d D . .
C5S C 0.4437(14) 0.0229(6) 0.0632(5) 0.179(7) Uani 1 1 d D . .
H5S1 H 0.3580 0.0178 0.0525 0.214 Uiso 1 1 calc R . .
H5S2 H 0.4608 0.0602 0.0612 0.214 Uiso 1 1 calc R . .
C6 C -0.1062(6) 0.9418(3) 0.0947(3) 0.0588(19) Uani 1 1 d . . .
H6A H -0.0745 0.9518 0.1298 0.088 Uiso 1 1 calc R . .
H6B H -0.1772 0.9620 0.0832 0.088 Uiso 1 1 calc R . .
H6C H -0.0468 0.9482 0.0720 0.088 Uiso 1 1 calc R . .
C6S C 0.4769(10) 0.0043(6) 0.1180(4) 0.155(6) Uani 1 1 d D . .
H6SA H 0.4199 0.0176 0.1393 0.233 Uiso 1 1 calc R . .
H6SB H 0.5561 0.0168 0.1314 0.233 Uiso 1 1 calc R . .
H6SC H 0.4762 -0.0334 0.1187 0.233 Uiso 1 1 calc R . .
C7 C -0.2073(7) 0.8551(3) 0.0257(2) 0.064(2) Uani 1 1 d . . .
H7A H -0.2670 0.8281 0.0261 0.096 Uiso 1 1 calc R . .
H7B H -0.1439 0.8427 0.0073 0.096 Uiso 1 1 calc R . .
H7C H -0.2437 0.8857 0.0084 0.096 Uiso 1 1 calc R . .
C8 C -0.2679(6) 0.8644(3) 0.1326(3) 0.068(2) Uani 1 1 d . . .
H8A H -0.2428 0.8775 0.1672 0.103 Uiso 1 1 calc R . .
H8B H -0.2885 0.8279 0.1344 0.103 Uiso 1 1 calc R . .
H8C H -0.3369 0.8838 0.1167 0.103 Uiso 1 1 calc R . .
C9 C 0.0171(5) 0.7937(2) 0.08784(19) 0.0357(14) Uani 1 1 d . . .
C10 C 0.0984(5) 0.8032(3) 0.0521(2) 0.0453(16) Uani 1 1 d . . .
C11 C 0.1432(6) 0.7617(3) 0.0281(3) 0.061(2) Uani 1 1 d . . .
H11A H 0.1967 0.7680 0.0043 0.073 Uiso 1 1 calc R . .
C12 C 0.1134(7) 0.7116(3) 0.0374(3) 0.068(2) Uani 1 1 d . . .
H12A H 0.1481 0.6839 0.0212 0.082 Uiso 1 1 calc R . .
C13 C 0.0324(6) 0.7021(3) 0.0704(3) 0.0601(19) Uani 1 1 d . . .
H13A H 0.0104 0.6676 0.0764 0.072 Uiso 1 1 calc R . .
C14 C -0.0181(5) 0.7424(3) 0.0955(2) 0.0443(16) Uani 1 1 d . . .
C15 C 0.1355(6) 0.8571(3) 0.0400(2) 0.0517(17) Uani 1 1 d . . .
H15A H 0.1005 0.8810 0.0635 0.062 Uiso 1 1 calc R . .
C16 C 0.2682(7) 0.8663(4) 0.0477(4) 0.096(3) Uani 1 1 d . . .
H16A H 0.2994 0.8622 0.0840 0.144 Uiso 1 1 calc R . .
H16B H 0.2845 0.9012 0.0365 0.144 Uiso 1 1 calc R . .
H16C H 0.3062 0.8413 0.0274 0.144 Uiso 1 1 calc R . .
C17 C 0.0906(9) 0.8731(4) -0.0137(3) 0.120(4) Uani 1 1 d . . .
H17A H 0.0041 0.8713 -0.0192 0.180 Uiso 1 1 calc R . .
H17B H 0.1225 0.8501 -0.0378 0.180 Uiso 1 1 calc R . .
H17C H 0.1157 0.9085 -0.0192 0.180 Uiso 1 1 calc R . .
C18 C -0.1129(5) 0.7292(2) 0.1285(2) 0.0450(15) Uani 1 1 d . . .
H18A H -0.1157 0.7580 0.1535 0.054 Uiso 1 1 calc R . .
C19 C -0.0903(7) 0.6792(3) 0.1593(3) 0.0574(18) Uani 1 1 d . . .
H19A H -0.0092 0.6792 0.1771 0.086 Uiso 1 1 calc R . .
H19B H -0.1017 0.6497 0.1361 0.086 Uiso 1 1 calc R . .
H19C H -0.1457 0.6769 0.1845 0.086 Uiso 1 1 calc R . .
C20 C -0.2348(6) 0.7262(3) 0.0957(3) 0.0604(19) Uani 1 1 d . . .
H20A H -0.2531 0.7592 0.0785 0.091 Uiso 1 1 calc R . .
H20B H -0.2949 0.7184 0.1177 0.091 Uiso 1 1 calc R . .
H20C H -0.2342 0.6990 0.0700 0.091 Uiso 1 1 calc R . .
C21 C -0.3488(7) 0.7688(4) 0.3561(3) 0.087(3) Uani 1 1 d . . .
H21A H -0.3324 0.7317 0.3578 0.131 Uiso 1 1 calc R . .
H21B H -0.4308 0.7745 0.3408 0.131 Uiso 1 1 calc R . .
H21C H -0.3364 0.7833 0.3908 0.131 Uiso 1 1 calc R . .
C22 C -0.3140(6) 0.8648(3) 0.2962(3) 0.069(2) Uani 1 1 d . . .
H22A H -0.2669 0.8821 0.2729 0.104 Uiso 1 1 calc R . .
H22B H -0.3162 0.8862 0.3267 0.104 Uiso 1 1 calc R . .
H22C H -0.3946 0.8596 0.2788 0.104 Uiso 1 1 calc R . .
C23 C -0.2519(7) 0.7623(3) 0.2556(3) 0.064(2) Uani 1 1 d . . .
H23A H -0.2159 0.7286 0.2638 0.097 Uiso 1 1 calc R . .
H23B H -0.2085 0.7802 0.2314 0.097 Uiso 1 1 calc R . .
H23C H -0.3344 0.7578 0.2403 0.097 Uiso 1 1 calc R . .
C24 C -0.0815(6) 0.7906(3) 0.3991(2) 0.0470(16) Uani 1 1 d . . .
C25 C -0.0540(5) 0.7385(3) 0.4116(2) 0.0467(16) Uani 1 1 d . . .
C26 C -0.0248(6) 0.7237(3) 0.4622(2) 0.0550(18) Uani 1 1 d . . .
H26A H -0.0066 0.6887 0.4703 0.066 Uiso 1 1 calc R . .
C27 C -0.0220(7) 0.7601(4) 0.5016(3) 0.068(2) Uani 1 1 d . . .
H27A H -0.0004 0.7499 0.5362 0.081 Uiso 1 1 calc R . .
C28 C -0.0504(7) 0.8100(3) 0.4900(3) 0.062(2) Uani 1 1 d . . .
H28A H -0.0488 0.8343 0.5170 0.074 Uiso 1 1 calc R . .
C29 C -0.0816(6) 0.8263(3) 0.4398(2) 0.0536(18) Uani 1 1 d . . .
C30 C -0.0585(6) 0.6966(3) 0.3708(3) 0.0515(17) Uani 1 1 d . . .
H30A H -0.0853 0.7131 0.3370 0.062 Uiso 1 1 calc R . .
C31 C -0.1457(8) 0.6538(4) 0.3780(4) 0.098(3) Uani 1 1 d . . .
H31A H -0.1482 0.6291 0.3498 0.147 Uiso 1 1 calc R . .
H31B H -0.2244 0.6686 0.3784 0.147 Uiso 1 1 calc R . .
H31C H -0.1206 0.6361 0.4106 0.147 Uiso 1 1 calc R . .
C32 C 0.0612(7) 0.6725(3) 0.3679(3) 0.0613(19) Uani 1 1 d . . .
H32A H 0.1177 0.6994 0.3619 0.092 Uiso 1 1 calc R . .
H32B H 0.0545 0.6476 0.3398 0.092 Uiso 1 1 calc R . .
H32C H 0.0889 0.6549 0.4003 0.092 Uiso 1 1 calc R . .
C33 C -0.1200(8) 0.8813(3) 0.4306(3) 0.074(3) Uani 1 1 d . . .
H33A H -0.1137 0.8891 0.3939 0.089 Uiso 1 1 calc R . .
C34 C -0.0431(10) 0.9209(4) 0.4631(3) 0.112(4) Uani 1 1 d . . .
H34A H 0.0405 0.9135 0.4618 0.168 Uiso 1 1 calc R . .
H34B H -0.0588 0.9190 0.4987 0.168 Uiso 1 1 calc R . .
H34C H -0.0619 0.9555 0.4496 0.168 Uiso 1 1 calc R . .
C35 C -0.2500(9) 0.8888(3) 0.4377(4) 0.098(3) Uani 1 1 d . . .
H35A H -0.2995 0.8653 0.4149 0.147 Uiso 1 1 calc R . .
H35B H -0.2735 0.9244 0.4294 0.147 Uiso 1 1 calc R . .
H35C H -0.2598 0.8814 0.4733 0.147 Uiso 1 1 calc R . .
C36 C -0.2220(6) 1.0064(3) 0.2174(3) 0.072(2) Uani 1 1 d . . .
H36A H -0.2142 0.9689 0.2172 0.107 Uiso 1 1 calc R . .
H36B H -0.2028 1.0205 0.1851 0.107 Uiso 1 1 calc R . .
H36C H -0.3033 1.0157 0.2215 0.107 Uiso 1 1 calc R . .
C37 C -0.1524(7) 1.0018(3) 0.3327(3) 0.077(2) Uani 1 1 d . . .
H37A H -0.1472 0.9644 0.3291 0.116 Uiso 1 1 calc R . .
H37B H -0.2323 1.0112 0.3387 0.116 Uiso 1 1 calc R . .
H37C H -0.0953 1.0132 0.3617 0.116 Uiso 1 1 calc R . .
C38 C -0.1562(8) 1.1044(3) 0.2765(3) 0.079(3) Uani 1 1 d . . .
H38A H -0.2207 1.1130 0.2494 0.118 Uiso 1 1 calc R . .
H38B H -0.0868 1.1253 0.2725 0.118 Uiso 1 1 calc R . .
H38C H -0.1810 1.1114 0.3100 0.118 Uiso 1 1 calc R . .
C39 C 0.1048(5) 1.0652(2) 0.2622(2) 0.0399(14) Uani 1 1 d . . .
C40 C 0.1705(6) 1.0873(2) 0.3069(2) 0.0472(16) Uani 1 1 d . . .
C41 C 0.2520(7) 1.1258(3) 0.3018(3) 0.061(2) Uani 1 1 d . . .
H41A H 0.2946 1.1404 0.3319 0.073 Uiso 1 1 calc R . .
C42 C 0.2733(8) 1.1433(3) 0.2551(3) 0.065(2) Uani 1 1 d . . .
H42A H 0.3323 1.1685 0.2526 0.079 Uiso 1 1 calc R . .
C43 C 0.2083(7) 1.1238(2) 0.2119(3) 0.0583(19) Uani 1 1 d . . .
H43A H 0.2207 1.1371 0.1795 0.070 Uiso 1 1 calc R . .
C44 C 0.1249(6) 1.0855(2) 0.2138(2) 0.0419(15) Uani 1 1 d . . .
C45 C 0.1485(7) 1.0704(3) 0.3603(2) 0.0561(19) Uani 1 1 d . . .
H45A H 0.1019 1.0378 0.3565 0.067 Uiso 1 1 calc R . .
C46 C 0.2609(8) 1.0599(4) 0.3963(3) 0.085(3) Uani 1 1 d . . .
H46A H 0.3092 1.0349 0.3805 0.128 Uiso 1 1 calc R . .
H46B H 0.2412 1.0459 0.4285 0.128 Uiso 1 1 calc R . .
H46C H 0.3053 1.0920 0.4031 0.128 Uiso 1 1 calc R . .
C47 C 0.0768(10) 1.1097(4) 0.3847(3) 0.107(4) Uani 1 1 d . . .
H47A H 0.0118 1.1218 0.3594 0.161 Uiso 1 1 calc R . .
H47B H 0.1274 1.1389 0.3969 0.161 Uiso 1 1 calc R . .
H47C H 0.0448 1.0940 0.4136 0.161 Uiso 1 1 calc R . .
C48 C 0.0519(6) 1.0670(2) 0.1644(2) 0.0465(16) Uani 1 1 d . . .
H48A H 0.0216 1.0319 0.1710 0.056 Uiso 1 1 calc R . .
C49 C -0.0556(7) 1.1021(3) 0.1499(3) 0.067(2) Uani 1 1 d . . .
H49A H -0.1016 1.1039 0.1786 0.101 Uiso 1 1 calc R . .
H49B H -0.1051 1.0881 0.1198 0.101 Uiso 1 1 calc R . .
H49C H -0.0288 1.1367 0.1422 0.101 Uiso 1 1 calc R . .
C50 C 0.1220(6) 1.0628(3) 0.1192(2) 0.0523(17) Uani 1 1 d . . .
H50A H 0.1966 1.0448 0.1302 0.078 Uiso 1 1 calc R . .
H50B H 0.1386 1.0973 0.1071 0.078 Uiso 1 1 calc R . .
H50C H 0.0759 1.0434 0.0914 0.078 Uiso 1 1 calc R . .
C51 C 0.2922(5) 0.7561(2) 0.1611(3) 0.0469(16) Uani 1 1 d D . .
H51A H 0.2691 0.7455 0.1250 0.056 Uiso 1 1 calc R A 1
H51B H 0.2455 0.7365 0.1834 0.056 Uiso 1 1 calc R A 1
C52 C 0.4219(12) 0.7504(7) 0.1774(10) 0.067(4) Uani 0.364(15) 1 d PD B 1
H52A H 0.4504 0.7167 0.1668 0.080 Uiso 0.364(15) 1 calc PR B 1
H52B H 0.4415 0.7539 0.2150 0.080 Uiso 0.364(15) 1 calc PR B 1
C52A C 0.4062(6) 0.7439(3) 0.1449(4) 0.067(4) Uani 0.636(15) 1 d PD B 2
H52C H 0.3958 0.7316 0.1091 0.080 Uiso 0.636(15) 1 calc PR B 2
H52D H 0.4478 0.7171 0.1672 0.080 Uiso 0.636(15) 1 calc PR B 2
C53 C 0.4746(6) 0.7941(3) 0.1499(4) 0.091(3) Uani 1 1 d RD . .
H53A H 0.5608 0.7983 0.1598 0.109 Uiso 1 1 calc R B 1
H53B H 0.4535 0.7932 0.1123 0.109 Uiso 1 1 calc R B 1
C54 C 0.4021(6) 0.8306(3) 0.1761(3) 0.075(3) Uani 1 1 d . B .
H54A H 0.4314 0.8323 0.2132 0.090 Uiso 1 1 calc R . .
H54B H 0.4055 0.8656 0.1615 0.090 Uiso 1 1 calc R . .
C55 C 0.3131(5) 0.7624(3) 0.3624(2) 0.0489(16) Uani 1 1 d . D .
H55A H 0.3703 0.7853 0.3486 0.059 Uiso 1 1 calc R . .
H55B H 0.2872 0.7356 0.3365 0.059 Uiso 1 1 calc R . .
C56 C 0.3686(6) 0.7379(3) 0.4120(2) 0.0573(18) Uani 1 1 d D . .
H56A H 0.3322 0.7041 0.4175 0.069 Uiso 1 1 calc R C 3
H56B H 0.4548 0.7333 0.4127 0.069 Uiso 1 1 calc R C 3
C57 C 0.342(3) 0.7756(10) 0.4496(5) 0.121(5) Uani 0.86(16) 1 d PD D 3
H57A H 0.4053 0.8020 0.4547 0.146 Uiso 0.86(16) 1 calc PR D 3
H57B H 0.3378 0.7586 0.4829 0.146 Uiso 0.86(16) 1 calc PR D 3
C57A C 0.3264(6) 0.7711(3) 0.4517(2) 0.121(5) Uani 0.14(16) 1 d PD D 4
H57C H 0.3047 0.7495 0.4798 0.146 Uiso 0.14(16) 1 calc PR D 4
H57D H 0.3904 0.7948 0.4662 0.146 Uiso 0.14(16) 1 calc PR D 4
C58 C 0.2291(6) 0.7994(3) 0.4301(2) 0.0495(17) Uani 1 1 d RD . .
H58A H 0.1644 0.7830 0.4456 0.059 Uiso 1 1 calc R D 3
H58B H 0.2304 0.8366 0.4384 0.059 Uiso 1 1 calc R D 3
C59 C 0.4202(7) 0.9594(3) 0.3323(3) 0.071(2) Uani 1 1 d . . .
H59A H 0.3889 0.9596 0.3655 0.085 Uiso 1 1 calc R . .
H59B H 0.4428 0.9237 0.3248 0.085 Uiso 1 1 calc R . .
C60 C 0.5228(8) 0.9938(4) 0.3345(4) 0.102(3) Uani 1 1 d . . .
H60A H 0.5405 1.0093 0.3689 0.122 Uiso 1 1 calc R . .
H60B H 0.5929 0.9742 0.3273 0.122 Uiso 1 1 calc R . .
C61 C 0.4951(7) 1.0332(4) 0.2968(4) 0.094(3) Uani 1 1 d . . .
H61A H 0.5635 1.0400 0.2785 0.112 Uiso 1 1 calc R . .
H61B H 0.4734 1.0655 0.3130 0.112 Uiso 1 1 calc R . .
C62 C 0.3916(6) 1.0126(3) 0.2603(3) 0.0546(18) Uani 1 1 d . . .
H62A H 0.3393 1.0410 0.2460 0.066 Uiso 1 1 calc R . .
H62B H 0.4193 0.9935 0.2317 0.066 Uiso 1 1 calc R . .

loop_
_atom_site_aniso_label
_atom_site_aniso_U_11
_atom_site_aniso_U_22
_atom_site_aniso_U_33
_atom_site_aniso_U_23
_atom_site_aniso_U_13
_atom_site_aniso_U_12
Y1 0.0302(3) 0.0330(3) 0.0204(2) -0.0006(2) 0.0021(2) 0.0009(2)
C1 0.0193(17) 0.0219(18) 0.0100(15) 0.0011(14) 0.0013(13) -0.0002(14)
Si1 0.0354(9) 0.0598(11) 0.0347(9) -0.0029(8) -0.0049(7) 0.0090(8)
O1 0.034(2) 0.038(2) 0.050(2) -0.0073(19) 0.0095(19) -0.0049(18)
N1 0.034(3) 0.047(3) 0.021(2) -0.005(2) 0.0005(19) 0.005(2)
C1S 0.241(19) 0.247(19) 0.060(7) -0.020(10) 0.018(8) -0.133(16)
Y2 0.0370(3) 0.0361(3) 0.0228(3) -0.0006(2) 0.0094(2) -0.0032(2)
C2 0.0193(17) 0.0219(18) 0.0100(15) 0.0011(14) 0.0013(13) -0.0002(14)
Si2 0.0427(10) 0.0698(13) 0.0546(11) 0.0004(10) 0.0199(9) -0.0143(10)
O2 0.038(2) 0.047(2) 0.0260(19) 0.0034(18) 0.0060(17) 0.0013(19)
N2 0.048(3) 0.053(3) 0.031(3) -0.002(2) 0.016(2) -0.009(3)
C2S 0.34(2) 0.130(12) 0.190(16) 0.083(11) 0.086(16) 0.148(15)
Y3 0.0365(3) 0.0300(3) 0.0240(3) -0.0005(2) 0.0061(2) 0.0024(2)
Si3 0.0520(11) 0.0602(12) 0.0536(11) -0.0051(10) 0.0188(9) 0.0192(10)
O3 0.042(2) 0.043(2) 0.043(2) -0.003(2) 0.0039(19) -0.006(2)
N3 0.048(3) 0.032(3) 0.029(2) -0.003(2) 0.008(2) 0.008(2)
C3 0.040(3) 0.037(3) 0.024(3) -0.002(2) 0.005(2) -0.005(3)
C3S 0.172(13) 0.094(8) 0.135(11) -0.009(8) 0.017(9) 0.000(8)
C4 0.066(4) 0.040(4) 0.028(3) -0.002(3) 0.015(3) -0.007(3)
C4S 0.142(11) 0.157(12) 0.121(9) -0.035(10) 0.058(9) -0.040(9)
C5 0.041(3) 0.035(3) 0.027(3) 0.002(2) 0.008(2) 0.003(3)
C5S 0.206(16) 0.211(17) 0.123(12) -0.039(12) 0.036(11) -0.059(14)
C6 0.050(4) 0.058(4) 0.064(5) -0.001(4) -0.007(3) 0.015(4)
C6S 0.107(9) 0.303(19) 0.053(6) 0.020(9) 0.001(6) -0.006(11)
C7 0.067(5) 0.071(5) 0.045(4) -0.005(4) -0.021(3) 0.016(4)
C8 0.040(4) 0.097(6) 0.067(5) 0.001(4) 0.005(4) 0.013(4)
C9 0.032(3) 0.052(4) 0.020(3) -0.005(3) -0.005(2) 0.002(3)
C10 0.041(4) 0.071(5) 0.023(3) -0.004(3) -0.001(3) 0.005(3)
C11 0.050(4) 0.095(6) 0.040(4) -0.020(4) 0.013(3) 0.010(4)
C12 0.067(5) 0.083(6) 0.053(4) -0.036(4) 0.005(4) 0.017(5)
C13 0.064(5) 0.063(5) 0.050(4) -0.014(4) 0.000(4) 0.002(4)
C14 0.045(4) 0.059(4) 0.025(3) -0.013(3) -0.006(3) 0.006(3)
C15 0.052(4) 0.076(5) 0.029(3) 0.003(3) 0.011(3) -0.001(4)
C16 0.067(6) 0.124(8) 0.096(7) 0.051(6) 0.007(5) -0.012(5)
C17 0.120(9) 0.144(10) 0.083(7) 0.053(7) -0.036(6) -0.031(7)
C18 0.047(4) 0.049(4) 0.037(3) -0.008(3) -0.001(3) -0.009(3)
C19 0.071(5) 0.051(4) 0.047(4) -0.008(3) -0.002(4) -0.009(4)
C20 0.048(4) 0.077(5) 0.053(4) -0.009(4) -0.005(3) -0.004(4)
C21 0.052(5) 0.119(8) 0.095(6) 0.031(6) 0.027(5) -0.019(5)
C22 0.053(4) 0.086(6) 0.072(5) -0.005(4) 0.020(4) 0.009(4)
C23 0.056(4) 0.070(5) 0.064(5) -0.002(4) -0.002(4) -0.021(4)
C24 0.045(4) 0.061(4) 0.038(3) -0.006(3) 0.018(3) -0.020(3)
C25 0.040(4) 0.064(5) 0.038(3) -0.004(3) 0.013(3) -0.018(3)
C26 0.048(4) 0.075(5) 0.044(4) 0.006(4) 0.013(3) -0.012(4)
C27 0.062(5) 0.111(7) 0.032(4) -0.005(4) 0.017(3) -0.019(5)
C28 0.074(5) 0.073(5) 0.043(4) -0.014(4) 0.029(4) -0.019(4)
C29 0.067(5) 0.060(4) 0.040(4) -0.014(3) 0.031(3) -0.022(4)
C30 0.057(4) 0.050(4) 0.047(4) -0.005(3) 0.006(3) -0.011(3)
C31 0.075(6) 0.095(7) 0.129(8) -0.039(6) 0.029(6) -0.032(5)
C32 0.074(5) 0.057(4) 0.056(4) -0.004(4) 0.017(4) -0.012(4)
C33 0.111(7) 0.065(5) 0.059(5) -0.017(4) 0.059(5) -0.029(5)
C34 0.212(12) 0.088(7) 0.053(5) -0.032(5) 0.078(6) -0.066(7)
C35 0.128(8) 0.072(6) 0.115(7) 0.015(5) 0.091(7) 0.021(6)
C36 0.046(4) 0.087(6) 0.082(6) -0.005(5) 0.009(4) 0.021(4)
C37 0.065(5) 0.098(6) 0.077(5) 0.001(5) 0.042(4) 0.015(5)
C38 0.092(6) 0.079(6) 0.069(5) -0.010(4) 0.023(5) 0.041(5)
C39 0.056(4) 0.026(3) 0.039(3) 0.000(3) 0.011(3) 0.008(3)
C40 0.069(5) 0.035(3) 0.037(3) -0.011(3) 0.006(3) 0.006(3)
C41 0.081(5) 0.041(4) 0.061(5) -0.014(4) 0.007(4) -0.006(4)
C42 0.096(6) 0.040(4) 0.061(5) -0.003(4) 0.015(4) -0.019(4)
C43 0.093(6) 0.037(4) 0.046(4) 0.008(3) 0.016(4) -0.003(4)
C44 0.057(4) 0.027(3) 0.041(3) 0.005(3) 0.006(3) 0.010(3)
C45 0.088(5) 0.043(4) 0.036(3) -0.013(3) 0.004(4) 0.007(4)
C46 0.119(8) 0.092(7) 0.040(4) -0.005(4) -0.004(5) -0.001(6)
C47 0.174(11) 0.110(8) 0.045(5) -0.004(5) 0.038(6) 0.049(7)
C48 0.065(4) 0.038(3) 0.036(3) 0.011(3) 0.006(3) 0.012(3)
C49 0.085(6) 0.067(5) 0.052(4) 0.010(4) 0.014(4) 0.031(4)
C50 0.075(5) 0.048(4) 0.035(3) 0.008(3) 0.013(3) 0.012(4)
C51 0.040(4) 0.043(4) 0.060(4) -0.010(3) 0.015(3) 0.003(3)
C52 0.056(6) 0.051(6) 0.096(11) -0.006(8) 0.020(8) 0.008(5)
C52A 0.056(6) 0.051(6) 0.096(11) -0.006(8) 0.020(8) 0.008(5)
C53 0.052(5) 0.085(6) 0.139(9) -0.010(6) 0.026(5) -0.001(5)
C54 0.056(5) 0.091(6) 0.085(6) -0.037(5) 0.031(4) -0.040(4)
C55 0.042(4) 0.063(4) 0.043(4) 0.009(3) 0.009(3) 0.011(3)
C56 0.062(5) 0.064(5) 0.046(4) 0.013(4) 0.005(3) 0.008(4)
C57 0.204(14) 0.110(8) 0.038(5) 0.005(5) -0.023(6) 0.077(9)
C57A 0.204(14) 0.110(8) 0.038(5) 0.005(5) -0.023(6) 0.077(9)
C58 0.055(4) 0.069(5) 0.025(3) -0.006(3) 0.006(3) -0.008(4)
C59 0.062(5) 0.090(6) 0.053(4) 0.012(4) -0.020(4) -0.014(4)
C60 0.083(7) 0.120(9) 0.093(7) 0.011(6) -0.019(5) -0.047(6)
C61 0.052(5) 0.081(6) 0.147(9) 0.001(6) 0.009(6) -0.020(5)
C62 0.057(4) 0.048(4) 0.063(4) -0.001(3) 0.021(4) -0.009(3)

loop_
_atom_type_symbol
_atom_type_description
_atom_type_scat_dispersion_real
_atom_type_scat_dispersion_imag
_atom_type_scat_source
C C 0.0033 0.0016 'International Tables Vol C Tables 4.2.6.8 and 6.1.1.4'
H H 0.0000 0.0000 'International Tables Vol C Tables 4.2.6.8 and 6.1.1.4'
N N 0.0061 0.0033 'International Tables Vol C Tables 4.2.6.8 and 6.1.1.4'
O O 0.0106 0.0060 'International Tables Vol C Tables 4.2.6.8 and 6.1.1.4'
Si Si 0.0817 0.0704 'International Tables Vol C Tables 4.2.6.8 and 6.1.1.4'
Y Y -2.7962 3.5667 'International Tables Vol C Tables 4.2.6.8 and 6.1.1.4'

loop_
_geom_angle_atom_site_label_1
_geom_angle_atom_site_label_2
_geom_angle_atom_site_label_3
_geom_angle
_geom_angle_site_symmetry_1
_geom_angle_site_symmetry_3
N1 Y1 C1 103.31(15) . .
N1 Y1 O1 100.40(15) . .
C1 Y1 O1 156.28(14) . .
N1 Y1 C5 102.91(17) . .
C1 Y1 C5 86.96(17) . .
O1 Y1 C5 87.60(16) . .
N1 Y1 C3 105.61(17) . .
C1 Y1 C3 83.10(17) . .
O1 Y1 C3 90.76(16) . .
C5 Y1 C3 151.25(17) . .
N1 Y1 C2 174.78(15) . .
C1 Y1 C2 81.90(14) . .
O1 Y1 C2 74.38(13) . .
C5 Y1 C2 77.30(16) . .
C3 Y1 C2 74.62(15) . .
N1 Y1 Y3 129.98(12) . .
C1 Y1 Y3 45.24(11) . .
O1 Y1 Y3 116.39(9) . .
C5 Y1 Y3 50.05(12) . .
C3 Y1 Y3 106.48(12) . .
C2 Y1 Y3 54.09(10) . .
N1 Y1 Y2 131.85(12) . .
C1 Y1 Y2 45.23(10) . .
O1 Y1 Y2 115.95(10) . .
C5 Y1 Y2 108.80(12) . .
C3 Y1 Y2 47.23(12) . .
C2 Y1 Y2 52.10(9) . .
Y3 Y1 Y2 59.691(15) . .
N1 Y1 H1A 86.5(10) . .
C1 Y1 H1A 22.5(6) . .
O1 Y1 H1A 163.7(12) . .
C5 Y1 H1A 105.4(8) . .
C3 Y1 H1A 73.1(12) . .
C2 Y1 H1A 98.5(11) . .
Y3 Y1 H1A 67.7(6) . .
Y2 Y1 H1A 50.9(12) . .
N1 Y1 H3A 90.8(10) . .
C1 Y1 H3A 102.6(7) . .
O1 Y1 H3A 77.1(11) . .
C5 Y1 H3A 161.2(13) . .
C3 Y1 H3A 22.2(4) . .
C2 Y1 H3A 87.9(10) . .
Y3 Y1 H3A 128.2(5) . .
Y2 Y1 H3A 69.4(4) . .
H1A Y1 H3A 88.1(14) . .
N1 Y1 H5A 80.4(5) . .
C1 Y1 H5A 94.2(13) . .
O1 Y1 H5A 89.5(13) . .
C5 Y1 H5A 22.6(5) . .
C3 Y1 H5A 173.8(5) . .
C2 Y1 H5A 99.5(5) . .
Y3 Y1 H5A 67.9(8) . .
Y2 Y1 H5A 127.5(9) . .
H1A Y1 H5A 106.3(17) . .
H3A Y1 H5A 162.5(12) . .
Y3 C1 Y1 88.38(15) . .
Y3 C1 Y2 89.01(15) . .
Y1 C1 Y2 90.32(16) . .
Y3 C1 H1A 176(4) . .
Y1 C1 H1A 89(3) . .
Y2 C1 H1A 94(3) . .
Y3 C1 H1B 72(3) . .
Y1 C1 H1B 135(4) . .
Y2 C1 H1B 128(4) . .
H1A C1 H1B 108(3) . .
N1 Si1 C6 111.4(3) . .
N1 Si1 C8 111.8(3) . .
C6 Si1 C8 106.5(4) . .
N1 Si1 C7 112.6(3) . .
C6 Si1 C7 107.8(3) . .
C8 Si1 C7 106.4(4) . .
C51 O1 C54 105.6(5) . .
C51 O1 Y1 120.6(3) . .
C54 O1 Y1 130.1(4) . .
C9 N1 Si1 122.9(3) . .
C9 N1 Y1 110.5(3) . .
Si1 N1 Y1 126.3(2) . .
C2S C1S C1S 118.3(14) . 3_765
C2S C1S H1S1 107.7 . .
C1S C1S H1S1 107.7 3_765 .
C2S C1S H1S2 107.7 . .
C1S C1S H1S2 107.7 3_765 .
H1S1 C1S H1S2 107.1 . .
N2 Y2 C1 102.41(17) . .
N2 Y2 O2 99.91(16) . .
C1 Y2 O2 157.68(14) . .
N2 Y2 C3 99.78(18) . .
C1 Y2 C3 83.60(17) . .
O2 Y2 C3 92.14(16) . .
N2 Y2 C4 108.83(19) . .
C1 Y2 C4 85.47(18) . .
O2 Y2 C4 87.87(18) . .
C3 Y2 C4 150.95(19) . .
N2 Y2 C2 173.70(16) . .
C1 Y2 C2 81.38(14) . .
O2 Y2 C2 76.35(12) . .
C3 Y2 C2 75.49(16) . .
C4 Y2 C2 76.30(17) . .
N2 Y2 Y3 132.53(13) . .
C1 Y2 Y3 44.53(11) . .
O2 Y2 Y3 117.41(9) . .
C3 Y2 Y3 106.61(12) . .
C4 Y2 Y3 49.24(13) . .
C2 Y2 Y3 53.56(9) . .
N2 Y2 Y1 127.59(12) . .
C1 Y2 Y1 44.45(11) . .
O2 Y2 Y1 118.56(9) . .
C3 Y2 Y1 48.58(12) . .
C4 Y2 Y1 106.89(13) . .
C2 Y2 Y1 52.16(9) . .
Y3 Y2 Y1 58.478(15) . .
N2 Y2 H2B 159.6(6) . .
C1 Y2 H2B 96.4(9) . .
O2 Y2 H2B 61.6(10) . .
C3 Y2 H2B 90.0(9) . .
C4 Y2 H2B 64.6(11) . .
C2 Y2 H2B 19.9(4) . .
Y3 Y2 H2B 59.4(12) . .
Y1 Y2 H2B 72.0(5) . .
N2 Y2 H3B 101.4(14) . .
C1 Y2 H3B 104.9(7) . .
O2 Y2 H3B 69.9(5) . .
C3 Y2 H3B 22.3(5) . .
C4 Y2 H3B 145.1(12) . .
C2 Y2 H3B 72.6(14) . .
Y3 Y2 H3B 117.8(13) . .
Y1 Y2 H3B 65.0(9) . .
H2B Y2 H3B 81.0(17) . .
N2 Y2 H4C 99.0(15) . .
C1 Y2 H4C 107.5(6) . .
O2 Y2 H4C 69.2(10) . .
C3 Y2 H4C 155.5(16) . .
C4 Y2 H4C 22.5(5) . .
C2 Y2 H4C 84.5(16) . .
Y3 Y2 H4C 71.0(6) . .
Y1 Y2 H4C 126.3(10) . .
H2B Y2 H4C 67.5(18) . .
H3B Y2 H4C 136.6(16) . .
Y2 C2 Y1 75.73(11) . .
Y2 C2 Y3 73.55(11) . .
Y1 C2 Y3 72.45(11) . .
Y2 C2 H2A 96(4) . .
Y1 C2 H2A 70(4) . .
Y3 C2 H2A 143(4) . .
Y2 C2 H2B 67(4) . .
Y1 C2 H2B 143(4) . .
Y3 C2 H2B 93(4) . .
H2A C2 H2B 116(3) . .
Y2 C2 H2C 144(4) . .
Y1 C2 H2C 96(4) . .
Y3 C2 H2C 71(4) . .
H2A C2 H2C 114(3) . .
H2B C2 H2C 112(3) . .
N2 Si2 C22 112.6(3) . .
N2 Si2 C23 112.0(3) . .
C22 Si2 C23 106.4(4) . .
N2 Si2 C21 112.5(3) . .
C22 Si2 C21 106.4(4) . .
C23 Si2 C21 106.5(4) . .
C55 O2 C58 107.0(4) . .
C55 O2 Y2 128.2(3) . .
C58 O2 Y2 123.9(3) . .
C24 N2 Si2 118.5(4) . .
C24 N2 Y2 113.1(4) . .
Si2 N2 Y2 128.4(3) . .
C1S C2S C3S 105.3(10) . .
C1S C2S H2S1 110.7 . .
C3S C2S H2S1 110.7 . .
C1S C2S H2S2 110.7 . .
C3S C2S H2S2 110.7 . .
H2S1 C2S H2S2 108.8 . .
N3 Y3 C1 101.48(17) . .
N3 Y3 O3 100.95(16) . .
C1 Y3 O3 157.57(15) . .
N3 Y3 C4 101.17(18) . .
C1 Y3 C4 87.08(18) . .
O3 Y3 C4 88.93(18) . .
N3 Y3 C5 106.67(17) . .
C1 Y3 C5 87.20(17) . .
O3 Y3 C5 86.09(16) . .
C4 Y3 C5 152.15(19) . .
N3 Y3 C2 175.22(15) . .
C1 Y3 C2 82.21(15) . .
O3 Y3 C2 75.41(13) . .
C4 Y3 C2 75.84(17) . .
C5 Y3 C2 76.39(15) . .
N3 Y3 Y1 131.32(12) . .
C1 Y3 Y1 46.38(11) . .
O3 Y3 Y1 115.55(10) . .
C4 Y3 Y1 110.17(14) . .
C5 Y3 Y1 49.21(13) . .
C2 Y3 Y1 53.46(9) . .
N3 Y3 Y2 127.88(12) . .
C1 Y3 Y2 46.46(11) . .
O3 Y3 Y2 117.02(10) . .
C4 Y3 Y2 49.21(14) . .
C5 Y3 Y2 110.08(13) . .
C2 Y3 Y2 52.88(9) . .
Y1 Y3 Y2 61.831(15) . .
N3 Y3 H1B 76.8(5) . .
C1 Y3 H1B 24.6(5) . .
O3 Y3 H1B 177.8(6) . .
C4 Y3 H1B 91.1(16) . .
C5 Y3 H1B 94.9(15) . .
C2 Y3 H1B 106.8(5) . .
Y1 Y3 H1B 66.5(9) . .
Y2 Y3 H1B 64.5(10) . .
N3 Y3 H5B 87.4(8) . .
C1 Y3 H5B 102.6(11) . .
O3 Y3 H5B 78.1(13) . .
C4 Y3 H5B 165.7(14) . .
C5 Y3 H5B 22.6(4) . .
C2 Y3 H5B 94.8(9) . .
Y1 Y3 H5B 71.0(5) . .
Y2 Y3 H5B 132.5(5) . .
H1B Y3 H5B 102(2) . .
N3 Si3 C36 112.4(3) . .
N3 Si3 C37 109.7(3) . .
C36 Si3 C37 107.4(4) . .
N3 Si3 C38 112.9(3) . .
C36 Si3 C38 106.7(4) . .
C37 Si3 C38 107.4(4) . .
C62 O3 C59 106.5(5) . .
C62 O3 Y3 124.2(4) . .
C59 O3 Y3 128.1(4) . .
C39 N3 Si3 121.2(4) . .
C39 N3 Y3 109.4(3) . .
Si3 N3 Y3 129.2(3) . .
Y2 C3 Y1 84.19(17) . .
Y2 C3 H3A 161(4) . .
Y1 C3 H3A 77(4) . .
Y2 C3 H3B 82(4) . .
Y1 C3 H3B 130(4) . .
H3A C3 H3B 108(3) . .
Y2 C3 H3C 85(4) . .
Y1 C3 H3C 120(4) . .
H3A C3 H3C 107(3) . .
H3B C3 H3C 107(3) . .
C2S C3S H3SA 109.5 . .
C2S C3S H3SB 109.5 . .
H3SA C3S H3SB 109.5 . .
C2S C3S H3SC 109.5 . .
H3SA C3S H3SC 109.5 . .
H3SB C3S H3SC 109.5 . .
Y2 C4 Y3 81.55(17) . .
Y2 C4 H4A 145(5) . .
Y3 C4 H4A 85(5) . .
Y2 C4 H4B 106(4) . .
Y3 C4 H4B 95(5) . .
H4A C4 H4B 108(3) . .
Y2 C4 H4C 71(5) . .
Y3 C4 H4C 148(5) . .
H4A C4 H4C 108(3) . .
H4B C4 H4C 108(3) . .
C5S C4S C4S 119.9(14) . 3_655
C5S C4S H4S1 107.3 . .
C4S C4S H4S1 107.3 3_655 .
C5S C4S H4S2 107.3 . .
C4S C4S H4S2 107.3 3_655 .
H4S1 C4S H4S2 106.9 . .
Y1 C5 Y3 80.73(16) . .
Y1 C5 H5A 80(4) . .
Y3 C5 H5A 134(4) . .
Y1 C5 H5B 148(4) . .
Y3 C5 H5B 72(4) . .
H5A C5 H5B 106(3) . .
Y1 C5 H5C 102(4) . .
Y3 C5 H5C 120(4) . .
H5A C5 H5C 105(3) . .
H5B C5 H5C 106(3) . .
C4S C5S C6S 110.0(12) . .
C4S C5S H5S1 109.7 . .
C6S C5S H5S1 109.7 . .
C4S C5S H5S2 109.7 . .
C6S C5S H5S2 109.7 . .
H5S1 C5S H5S2 108.2 . .
Si1 C6 H6A 109.5 . .
Si1 C6 H6B 109.5 . .
H6A C6 H6B 109.5 . .
Si1 C6 H6C 109.5 . .
H6A C6 H6C 109.5 . .
H6B C6 H6C 109.5 . .
C5S C6S H6SA 109.5 . .
C5S C6S H6SB 109.5 . .
H6SA C6S H6SB 109.5 . .
C5S C6S H6SC 109.5 . .
H6SA C6S H6SC 109.5 . .
H6SB C6S H6SC 109.5 . .
Si1 C7 H7A 109.5 . .
Si1 C7 H7B 109.5 . .
H7A C7 H7B 109.5 . .
Si1 C7 H7C 109.5 . .
H7A C7 H7C 109.5 . .
H7B C7 H7C 109.5 . .
Si1 C8 H8A 109.5 . .
Si1 C8 H8B 109.5 . .
H8A C8 H8B 109.5 . .
Si1 C8 H8C 109.5 . .
H8A C8 H8C 109.5 . .
H8B C8 H8C 109.5 . .
C14 C9 N1 120.6(5) . .
C14 C9 C10 118.7(5) . .
N1 C9 C10 120.6(5) . .
C11 C10 C9 118.7(7) . .
C11 C10 C15 119.5(6) . .
C9 C10 C15 121.8(6) . .
C12 C11 C10 122.6(7) . .
C12 C11 H11A 118.7 . .
C10 C11 H11A 118.7 . .
C11 C12 C13 119.1(7) . .
C11 C12 H12A 120.5 . .
C13 C12 H12A 120.5 . .
C12 C13 C14 121.4(7) . .
C12 C13 H13A 119.3 . .
C14 C13 H13A 119.3 . .
C13 C14 C9 119.4(6) . .
C13 C14 C18 118.3(6) . .
C9 C14 C18 122.2(5) . .
C17 C15 C10 112.8(6) . .
C17 C15 C16 106.7(6) . .
C10 C15 C16 115.0(6) . .
C17 C15 H15A 107.3 . .
C10 C15 H15A 107.3 . .
C16 C15 H15A 107.3 . .
C15 C16 H16A 109.5 . .
C15 C16 H16B 109.5 . .
H16A C16 H16B 109.5 . .
C15 C16 H16C 109.5 . .
H16A C16 H16C 109.5 . .
H16B C16 H16C 109.5 . .
C15 C17 H17A 109.5 . .
C15 C17 H17B 109.5 . .
H17A C17 H17B 109.5 . .
C15 C17 H17C 109.5 . .
H17A C17 H17C 109.5 . .
H17B C17 H17C 109.5 . .
C14 C18 C19 114.4(6) . .
C14 C18 C20 110.7(5) . .
C19 C18 C20 109.1(5) . .
C14 C18 H18A 107.5 . .
C19 C18 H18A 107.5 . .
C20 C18 H18A 107.5 . .
C18 C19 H19A 109.5 . .
C18 C19 H19B 109.5 . .
H19A C19 H19B 109.5 . .
C18 C19 H19C 109.5 . .
H19A C19 H19C 109.5 . .
H19B C19 H19C 109.5 . .
C18 C20 H20A 109.5 . .
C18 C20 H20B 109.5 . .
H20A C20 H20B 109.5 . .
C18 C20 H20C 109.5 . .
H20A C20 H20C 109.5 . .
H20B C20 H20C 109.5 . .
Si2 C21 H21A 109.5 . .
Si2 C21 H21B 109.5 . .
H21A C21 H21B 109.5 . .
Si2 C21 H21C 109.5 . .
H21A C21 H21C 109.5 . .
H21B C21 H21C 109.5 . .
Si2 C22 H22A 109.5 . .
Si2 C22 H22B 109.5 . .
H22A C22 H22B 109.5 . .
Si2 C22 H22C 109.5 . .
H22A C22 H22C 109.5 . .
H22B C22 H22C 109.5 . .
Si2 C23 H23A 109.5 . .
Si2 C23 H23B 109.5 . .
H23A C23 H23B 109.5 . .
Si2 C23 H23C 109.5 . .
H23A C23 H23C 109.5 . .
H23B C23 H23C 109.5 . .
C25 C24 C29 118.2(6) . .
C25 C24 N2 120.7(5) . .
C29 C24 N2 121.1(6) . .
C26 C25 C24 120.3(6) . .
C26 C25 C30 117.5(6) . .
C24 C25 C30 122.2(6) . .
C25 C26 C27 120.3(7) . .
C25 C26 H26A 119.8 . .
C27 C26 H26A 119.8 . .
C28 C27 C26 119.8(7) . .
C28 C27 H27A 120.1 . .
C26 C27 H27A 120.1 . .
C27 C28 C29 121.7(7) . .
C27 C28 H28A 119.2 . .
C29 C28 H28A 119.2 . .
C28 C29 C24 119.7(7) . .
C28 C29 C33 118.4(6) . .
C24 C29 C33 121.9(6) . .
C32 C30 C31 108.4(6) . .
C32 C30 C25 112.8(6) . .
C31 C30 C25 113.1(6) . .
C32 C30 H30A 107.4 . .
C31 C30 H30A 107.4 . .
C25 C30 H30A 107.4 . .
C30 C31 H31A 109.5 . .
C30 C31 H31B 109.5 . .
H31A C31 H31B 109.5 . .
C30 C31 H31C 109.5 . .
H31A C31 H31C 109.5 . .
H31B C31 H31C 109.5 . .
C30 C32 H32A 109.5 . .
C30 C32 H32B 109.5 . .
H32A C32 H32B 109.5 . .
C30 C32 H32C 109.5 . .
H32A C32 H32C 109.5 . .
H32B C32 H32C 109.5 . .
C29 C33 C35 111.5(6) . .
C29 C33 C34 114.5(8) . .
C35 C33 C34 109.6(7) . .
C29 C33 H33A 107.0 . .
C35 C33 H33A 107.0 . .
C34 C33 H33A 107.0 . .
C33 C34 H34A 109.5 . .
C33 C34 H34B 109.5 . .
H34A C34 H34B 109.5 . .
C33 C34 H34C 109.5 . .
H34A C34 H34C 109.5 . .
H34B C34 H34C 109.5 . .
C33 C35 H35A 109.5 . .
C33 C35 H35B 109.5 . .
H35A C35 H35B 109.5 . .
C33 C35 H35C 109.5 . .
H35A C35 H35C 109.5 . .
H35B C35 H35C 109.5 . .
Si3 C36 H36A 109.5 . .
Si3 C36 H36B 109.5 . .
H36A C36 H36B 109.5 . .
Si3 C36 H36C 109.5 . .
H36A C36 H36C 109.5 . .
H36B C36 H36C 109.5 . .
Si3 C37 H37A 109.5 . .
Si3 C37 H37B 109.5 . .
H37A C37 H37B 109.5 . .
Si3 C37 H37C 109.5 . .
H37A C37 H37C 109.5 . .
H37B C37 H37C 109.5 . .
Si3 C38 H38A 109.5 . .
Si3 C38 H38B 109.5 . .
H38A C38 H38B 109.5 . .
Si3 C38 H38C 109.5 . .
H38A C38 H38C 109.5 . .
H38B C38 H38C 109.5 . .
N3 C39 C40 121.5(5) . .
N3 C39 C44 121.3(5) . .
C40 C39 C44 117.1(6) . .
C41 C40 C39 119.7(6) . .
C41 C40 C45 119.6(6) . .
C39 C40 C45 120.7(6) . .
C42 C41 C40 122.2(7) . .
C42 C41 H41A 118.9 . .
C40 C41 H41A 118.9 . .
C43 C42 C41 118.9(7) . .
C43 C42 H42A 120.5 . .
C41 C42 H42A 120.5 . .
C42 C43 C44 122.3(6) . .
C42 C43 H43A 118.8 . .
C44 C43 H43A 118.8 . .
C43 C44 C39 119.6(6) . .
C43 C44 C48 119.7(6) . .
C39 C44 C48 120.6(6) . .
C47 C45 C46 108.7(6) . .
C47 C45 C40 111.5(6) . .
C46 C45 C40 113.3(7) . .
C47 C45 H45A 107.7 . .
C46 C45 H45A 107.7 . .
C40 C45 H45A 107.7 . .
C45 C46 H46A 109.5 . .
C45 C46 H46B 109.5 . .
H46A C46 H46B 109.5 . .
C45 C46 H46C 109.5 . .
H46A C46 H46C 109.5 . .
H46B C46 H46C 109.5 . .
C45 C47 H47A 109.5 . .
C45 C47 H47B 109.5 . .
H47A C47 H47B 109.5 . .
C45 C47 H47C 109.5 . .
H47A C47 H47C 109.5 . .
H47B C47 H47C 109.5 . .
C44 C48 C50 113.8(6) . .
C44 C48 C49 110.5(5) . .
C50 C48 C49 109.7(5) . .
C44 C48 H48A 107.5 . .
C50 C48 H48A 107.5 . .
C49 C48 H48A 107.5 . .
C48 C49 H49A 109.5 . .
C48 C49 H49B 109.5 . .
H49A C49 H49B 109.5 . .
C48 C49 H49C 109.5 . .
H49A C49 H49C 109.5 . .
H49B C49 H49C 109.5 . .
C48 C50 H50A 109.5 . .
C48 C50 H50B 109.5 . .
H50A C50 H50B 109.5 . .
C48 C50 H50C 109.5 . .
H50A C50 H50C 109.5 . .
H50B C50 H50C 109.5 . .
O1 C51 C52A 110.2(5) . .
O1 C51 C52 99.5(9) . .
O1 C51 H51A 111.9 . .
C52A C51 H51A 77.9 . .
C52 C51 H51A 111.9 . .
O1 C51 H51B 111.9 . .
C52A C51 H51B 129.7 . .
C52 C51 H51B 111.9 . .
H51A C51 H51B 109.6 . .
C51 C52 C53 103.4(11) . .
C51 C52 H52A 111.1 . .
C53 C52 H52A 111.1 . .
C51 C52 H52B 111.1 . .
C53 C52 H52B 111.1 . .
H52A C52 H52B 109.0 . .
C51 C52A C53 105.0(4) . .
C51 C52A H52C 110.8 . .
C53 C52A H52C 110.8 . .
C51 C52A H52D 110.8 . .
C53 C52A H52D 110.8 . .
H52C C52A H52D 108.8 . .
C54 C53 C52A 106.0(4) . .
C54 C53 C52 88.4(9) . .
C54 C53 H53A 113.9 . .
C52A C53 H53A 126.9 . .
C52 C53 H53A 113.9 . .
C54 C53 H53B 113.9 . .
C52A C53 H53B 80.9 . .
C52 C53 H53B 113.9 . .
H53A C53 H53B 111.1 . .
O1 C54 C53 106.1(6) . .
O1 C54 H54A 110.5 . .
C53 C54 H54A 110.5 . .
O1 C54 H54B 110.5 . .
C53 C54 H54B 110.5 . .
H54A C54 H54B 108.7 . .
O2 C55 C56 106.2(5) . .
O2 C55 H55A 110.5 . .
C56 C55 H55A 110.5 . .
O2 C55 H55B 110.5 . .
C56 C55 H55B 110.5 . .
H55A C55 H55B 108.7 . .
C57 C56 C55 101.8(7) . .
C57A C56 C55 103.0(5) . .
C57 C56 H56A 111.4 . .
C57A C56 H56A 103.0 . .
C55 C56 H56A 111.4 . .
C57 C56 H56B 111.4 . .
C57A C56 H56B 118.3 . .
C55 C56 H56B 111.4 . .
H56A C56 H56B 109.3 . .
C56 C57 C58 107.5(10) . .
C56 C57 H57A 110.2 . .
C58 C57 H57A 110.2 . .
C56 C57 H57B 110.2 . .
C58 C57 H57B 110.2 . .
H57A C57 H57B 108.5 . .
C58 C57A C56 109.8(3) . .
C58 C57A H57C 109.7 . .
C56 C57A H57C 109.7 . .
C58 C57A H57D 109.7 . .
C56 C57A H57D 109.7 . .
H57C C57A H57D 108.2 . .
C57A C58 O2 109.1(3) . .
O2 C58 C57 106.4(7) . .
C57A C58 H58A 101.9 . .
O2 C58 H58A 110.4 . .
C57 C58 H58A 110.4 . .
C57A C58 H58B 116.1 . .
O2 C58 H58B 110.4 . .
C57 C58 H58B 110.4 . .
H58A C58 H58B 108.6 . .
C60 C59 O3 106.9(6) . .
C60 C59 H59A 110.3 . .
O3 C59 H59A 110.3 . .
C60 C59 H59B 110.3 . .
O3 C59 H59B 110.3 . .
H59A C59 H59B 108.6 . .
C61 C60 C59 108.1(7) . .
C61 C60 H60A 110.1 . .
C59 C60 H60A 110.1 . .
C61 C60 H60B 110.1 . .
C59 C60 H60B 110.1 . .
H60A C60 H60B 108.4 . .
C60 C61 C62 105.5(7) . .
C60 C61 H61A 110.6 . .
C62 C61 H61A 110.6 . .
C60 C61 H61B 110.6 . .
C62 C61 H61B 110.6 . .
H61A C61 H61B 108.8 . .
O3 C62 C61 104.4(6) . .
O3 C62 H62A 110.9 . .
C61 C62 H62A 110.9 . .
O3 C62 H62B 110.9 . .
C61 C62 H62B 110.9 . .
H62A C62 H62B 108.9 . .

loop_
_geom_bond_atom_site_label_1
_geom_bond_atom_site_label_2
_geom_bond_distance
_geom_bond_site_symmetry_2
Y1 N1 2.274(4) .
Y1 C1 2.391(5) .
Y1 O1 2.432(4) .
Y1 C5 2.533(6) .
Y1 C3 2.574(5) .
Y1 C2 2.782(4) .
Y1 Y3 3.3017(7) .
Y1 Y2 3.4144(7) .
Y1 H1A 2.57(5) .
Y1 H3A 2.54(7) .
Y1 H5A 2.56(7) .
C1 Y3 2.345(5) .
C1 Y2 2.424(4) .
C1 H1A 0.983(19) .
C1 H1B 0.984(19) .
Si1 N1 1.725(5) .
Si1 C6 1.866(7) .
Si1 C8 1.875(7) .
Si1 C7 1.878(6) .
O1 C51 1.439(7) .
O1 C54 1.465(7) .
N1 C9 1.420(7) .
C1S C2S 1.527(13) .
C1S C1S 1.579(16) 3_765
C1S H1S1 0.9900 .
C1S H1S2 0.9900 .
Y2 N2 2.276(5) .
Y2 O2 2.445(4) .
Y2 C3 2.519(5) .
Y2 C4 2.559(6) .
Y2 C2 2.780(5) .
Y2 Y3 3.3438(7) .
Y2 H2B 2.57(6) .
Y2 H3B 2.58(6) .
Y2 H4C 2.43(8) .
C2 Y3 2.805(5) .
C2 H2A 0.932(18) .
C2 H2B 0.947(18) .
C2 H2C 0.955(18) .
Si2 N2 1.715(5) .
Si2 C22 1.869(8) .
Si2 C23 1.870(7) .
Si2 C21 1.892(7) .
O2 C55 1.459(7) .
O2 C58 1.463(6) .
N2 C24 1.428(8) .
C2S C3S 1.551(13) .
C2S H2S1 0.9900 .
C2S H2S2 0.9900 .
Y3 N3 2.282(4) .
Y3 O3 2.435(4) .
Y3 C4 2.561(6) .
Y3 C5 2.565(5) .
Y3 H1B 2.24(5) .
Y3 H5B 2.45(7) .
Si3 N3 1.711(5) .
Si3 C36 1.878(8) .
Si3 C37 1.889(8) .
Si3 C38 1.894(8) .
O3 C62 1.446(7) .
O3 C59 1.470(8) .
N3 C39 1.409(7) .
C3 H3A 0.985(19) .
C3 H3B 0.989(19) .
C3 H3C 0.991(19) .
C3S H3SA 0.9800 .
C3S H3SB 0.9800 .
C3S H3SC 0.9800 .
C4 H4A 0.99(2) .
C4 H4B 0.982(19) .
C4 H4C 0.982(19) .
C4S C5S 1.458(13) .
C4S C4S 1.546(15) 3_655
C4S H4S1 0.9900 .
C4S H4S2 0.9900 .
C5 H5A 0.997(19) .
C5 H5B 0.987(19) .
C5 H5C 0.997(19) .
C5S C6S 1.522(13) .
C5S H5S1 0.9900 .
C5S H5S2 0.9900 .
C6 H6A 0.9800 .
C6 H6B 0.9800 .
C6 H6C 0.9800 .
C6S H6SA 0.9800 .
C6S H6SB 0.9800 .
C6S H6SC 0.9800 .
C7 H7A 0.9800 .
C7 H7B 0.9800 .
C7 H7C 0.9800 .
C8 H8A 0.9800 .
C8 H8B 0.9800 .
C8 H8C 0.9800 .
C9 C14 1.415(9) .
C9 C10 1.434(8) .
C10 C11 1.385(9) .
C10 C15 1.510(9) .
C11 C12 1.376(11) .
C11 H11A 0.9500 .
C12 C13 1.379(10) .
C12 H12A 0.9500 .
C13 C14 1.404(9) .
C13 H13A 0.9500 .
C14 C18 1.519(9) .
C15 C17 1.498(10) .
C15 C16 1.522(10) .
C15 H15A 1.0000 .
C16 H16A 0.9800 .
C16 H16B 0.9800 .
C16 H16C 0.9800 .
C17 H17A 0.9800 .
C17 H17B 0.9800 .
C17 H17C 0.9800 .
C18 C19 1.536(9) .
C18 C20 1.537(8) .
C18 H18A 1.0000 .
C19 H19A 0.9800 .
C19 H19B 0.9800 .
C19 H19C 0.9800 .
C20 H20A 0.9800 .
C20 H20B 0.9800 .
C20 H20C 0.9800 .
C21 H21A 0.9800 .
C21 H21B 0.9800 .
C21 H21C 0.9800 .
C22 H22A 0.9800 .
C22 H22B 0.9800 .
C22 H22C 0.9800 .
C23 H23A 0.9800 .
C23 H23B 0.9800 .
C23 H23C 0.9800 .
C24 C25 1.419(9) .
C24 C29 1.419(9) .
C25 C26 1.385(9) .
C25 C30 1.527(9) .
C26 C27 1.400(10) .
C26 H26A 0.9500 .
C27 C28 1.362(11) .
C27 H27A 0.9500 .
C28 C29 1.389(10) .
C28 H28A 0.9500 .
C29 C33 1.504(11) .
C30 C32 1.517(10) .
C30 C31 1.523(10) .
C30 H30A 1.0000 .
C31 H31A 0.9800 .
C31 H31B 0.9800 .
C31 H31C 0.9800 .
C32 H32A 0.9800 .
C32 H32B 0.9800 .
C32 H32C 0.9800 .
C33 C35 1.536(11) .
C33 C34 1.537(11) .
C33 H33A 1.0000 .
C34 H34A 0.9800 .
C34 H34B 0.9800 .
C34 H34C 0.9800 .
C35 H35A 0.9800 .
C35 H35B 0.9800 .
C35 H35C 0.9800 .
C36 H36A 0.9800 .
C36 H36B 0.9800 .
C36 H36C 0.9800 .
C37 H37A 0.9800 .
C37 H37B 0.9800 .
C37 H37C 0.9800 .
C38 H38A 0.9800 .
C38 H38B 0.9800 .
C38 H38C 0.9800 .
C39 C40 1.429(8) .
C39 C44 1.430(8) .
C40 C41 1.385(9) .
C40 C45 1.531(9) .
C41 C42 1.368(10) .
C41 H41A 0.9500 .
C42 C43 1.367(10) .
C42 H42A 0.9500 .
C43 C44 1.384(9) .
C43 H43A 0.9500 .
C44 C48 1.524(9) .
C45 C47 1.508(10) .
C45 C46 1.513(10) .
C45 H45A 1.0000 .
C46 H46A 0.9800 .
C46 H46B 0.9800 .
C46 H46C 0.9800 .
C47 H47A 0.9800 .
C47 H47B 0.9800 .
C47 H47C 0.9800 .
C48 C50 1.530(8) .
C48 C49 1.536(9) .
C48 H48A 1.0000 .
C49 H49A 0.9800 .
C49 H49B 0.9800 .
C49 H49C 0.9800 .
C50 H50A 0.9800 .
C50 H50B 0.9800 .
C50 H50C 0.9800 .
C51 C52A 1.461(8) .
C51 C52 1.493(14) .
C51 H51A 0.9900 .
C51 H51B 0.9900 .
C52 C53 1.515(15) .
C52 H52A 0.9900 .
C52 H52B 0.9900 .
C52A C53 1.5151 .
C52A H52C 0.9900 .
C52A H52D 0.9900 .
C53 C54 1.492(10) .
C53 H53A 0.9900 .
C53 H53B 0.9900 .
C54 H54A 0.9900 .
C54 H54B 0.9900 .
C55 C56 1.513(8) .
C55 H55A 0.9900 .
C55 H55B 0.9900 .
C56 C57 1.456(10) .
C56 C57A 1.489(9) .
C56 H56A 0.9900 .
C56 H56B 0.9900 .
C57 C58 1.464(15) .
C57 H57A 0.9900 .
C57 H57B 0.9900 .
C57A C58 1.3885 .
C57A H57C 0.9900 .
C57A H57D 0.9900 .
C58 H58A 0.9900 .
C58 H58B 0.9900 .
C59 C60 1.470(11) .
C59 H59A 0.9900 .
C59 H59B 0.9900 .
C60 C61 1.431(12) .
C60 H60A 0.9900 .
C60 H60B 0.9900 .
C61 C62 1.517(10) .
C61 H61A 0.9900 .
C61 H61B 0.9900 .
C62 H62A 0.9900 .
C62 H62B 0.9900 .

loop_
_geom_torsion_atom_site_label_1
_geom_torsion_atom_site_label_2
_geom_torsion_atom_site_label_3
_geom_torsion_atom_site_label_4
_geom_torsion
_geom_torsion_site_symmetry_1
N1 Y1 C1 Y3 -134.04(15) .
O1 Y1 C1 Y3 45.5(4) .
C5 Y1 C1 Y3 -31.48(16) .
C3 Y1 C1 Y3 121.48(17) .
C2 Y1 C1 Y3 46.12(13) .
Y2 Y1 C1 Y3 89.00(15) .
N1 Y1 C1 Y2 136.96(15) .
O1 Y1 C1 Y2 -43.5(4) .
C5 Y1 C1 Y2 -120.48(17) .
C3 Y1 C1 Y2 32.49(16) .
C2 Y1 C1 Y2 -42.88(14) .
Y3 Y1 C1 Y2 -89.00(15) .
N1 Y1 O1 C51 -70.5(4) .
C1 Y1 O1 C51 110.0(5) .
C5 Y1 O1 C51 -173.1(4) .
C3 Y1 O1 C51 35.6(4) .
C2 Y1 O1 C51 109.4(4) .
Y3 Y1 O1 C51 144.4(4) .
Y2 Y1 O1 C51 77.1(4) .
N1 Y1 O1 C54 134.8(6) .
C1 Y1 O1 C54 -44.8(7) .
C5 Y1 O1 C54 32.1(6) .
C3 Y1 O1 C54 -119.2(6) .
C2 Y1 O1 C54 -45.4(6) .
Y3 Y1 O1 C54 -10.3(6) .
Y2 Y1 O1 C54 -77.7(6) .
C6 Si1 N1 C9 -125.0(5) .
C8 Si1 N1 C9 116.0(5) .
C7 Si1 N1 C9 -3.8(6) .
C6 Si1 N1 Y1 48.9(4) .
C8 Si1 N1 Y1 -70.1(4) .
C7 Si1 N1 Y1 170.1(3) .
C1 Y1 N1 C9 -156.6(4) .
O1 Y1 N1 C9 23.6(4) .
C5 Y1 N1 C9 113.5(4) .
C3 Y1 N1 C9 -70.1(4) .
Y3 Y1 N1 C9 161.6(3) .
Y2 Y1 N1 C9 -116.0(3) .
C1 Y1 N1 Si1 28.9(3) .
O1 Y1 N1 Si1 -150.9(3) .
C5 Y1 N1 Si1 -61.0(3) .
C3 Y1 N1 Si1 115.3(3) .
Y3 Y1 N1 Si1 -12.9(4) .
Y2 Y1 N1 Si1 69.4(3) .
Y3 C1 Y2 N2 139.74(16) .
Y1 C1 Y2 N2 -131.89(16) .
Y3 C1 Y2 O2 -41.6(4) .
Y1 C1 Y2 O2 46.7(4) .
Y3 C1 Y2 C3 -121.61(17) .
Y1 C1 Y2 C3 -33.24(17) .
Y3 C1 Y2 C4 31.43(18) .
Y1 C1 Y2 C4 119.80(19) .
Y3 C1 Y2 C2 -45.38(14) .
Y1 C1 Y2 C2 43.00(14) .
Y1 C1 Y2 Y3 88.37(15) .
Y3 C1 Y2 Y1 -88.37(15) .
N1 Y1 Y2 N2 3.5(2) .
C1 Y1 Y2 N2 66.6(2) .
O1 Y1 Y2 N2 -131.4(2) .
C5 Y1 Y2 N2 132.0(2) .
C3 Y1 Y2 N2 -66.8(2) .
C2 Y1 Y2 N2 -172.0(2) .
Y3 Y1 Y2 N2 121.90(17) .
N1 Y1 Y2 C1 -63.1(2) .
O1 Y1 Y2 C1 162.07(19) .
C5 Y1 Y2 C1 65.4(2) .
C3 Y1 Y2 C1 -133.4(2) .
C2 Y1 Y2 C1 121.4(2) .
Y3 Y1 Y2 C1 55.33(16) .
N1 Y1 Y2 O2 135.29(19) .
C1 Y1 Y2 O2 -161.65(19) .
O1 Y1 Y2 O2 0.42(15) .
C5 Y1 Y2 O2 -96.27(17) .
C3 Y1 Y2 O2 64.9(2) .
C2 Y1 Y2 O2 -40.27(16) .
Y3 Y1 Y2 O2 -106.32(11) .
N1 Y1 Y2 C3 70.3(2) .
C1 Y1 Y2 C3 133.4(2) .
O1 Y1 Y2 C3 -64.5(2) .
C5 Y1 Y2 C3 -161.2(2) .
C2 Y1 Y2 C3 -105.2(2) .
Y3 Y1 Y2 C3 -171.26(18) .
N1 Y1 Y2 C4 -127.8(2) .
C1 Y1 Y2 C4 -64.7(2) .
O1 Y1 Y2 C4 97.37(19) .
C5 Y1 Y2 C4 0.7(2) .
C3 Y1 Y2 C4 161.9(2) .
C2 Y1 Y2 C4 56.7(2) .
Y3 Y1 Y2 C4 -9.37(17) .
N1 Y1 Y2 C2 175.6(2) .
C1 Y1 Y2 C2 -121.4(2) .
O1 Y1 Y2 C2 40.69(16) .
C5 Y1 Y2 C2 -56.00(18) .
C3 Y1 Y2 C2 105.2(2) .
Y3 Y1 Y2 C2 -66.05(12) .
N1 Y1 Y2 Y3 -118.39(16) .
C1 Y1 Y2 Y3 -55.33(16) .
O1 Y1 Y2 Y3 106.74(10) .
C5 Y1 Y2 Y3 10.05(14) .
C3 Y1 Y2 Y3 171.26(18) .
C2 Y1 Y2 Y3 66.05(12) .
C1 Y2 C2 Y1 -37.21(13) .
O2 Y2 C2 Y1 144.25(13) .
C3 Y2 C2 Y1 48.37(14) .
C4 Y2 C2 Y1 -124.61(17) .
Y3 Y2 C2 Y1 -75.56(8) .
C1 Y2 C2 Y3 38.35(12) .
O2 Y2 C2 Y3 -140.19(13) .
C3 Y2 C2 Y3 123.93(15) .
C4 Y2 C2 Y3 -49.05(16) .
Y1 Y2 C2 Y3 75.56(8) .
C1 Y1 C2 Y2 37.75(13) .
O1 Y1 C2 Y2 -142.51(14) .
C5 Y1 C2 Y2 126.44(16) .
C3 Y1 C2 Y2 -47.28(14) .
Y3 Y1 C2 Y2 76.94(9) .
C1 Y1 C2 Y3 -39.19(13) .
O1 Y1 C2 Y3 140.55(13) .
C5 Y1 C2 Y3 49.50(14) .
C3 Y1 C2 Y3 -124.22(16) .
Y2 Y1 C2 Y3 -76.94(9) .
N2 Y2 O2 C55 132.5(5) .
C1 Y2 O2 C55 -46.1(6) .
C3 Y2 O2 C55 32.2(5) .
C4 Y2 O2 C55 -118.8(5) .
C2 Y2 O2 C55 -42.3(5) .
Y3 Y2 O2 C55 -77.8(5) .
Y1 Y2 O2 C55 -10.6(5) .
N2 Y2 O2 C58 -59.7(4) .
C1 Y2 O2 C58 121.6(5) .
C3 Y2 O2 C58 -160.0(4) .
C4 Y2 O2 C58 49.0(4) .
C2 Y2 O2 C58 125.4(4) .
Y3 Y2 O2 C58 90.0(4) .
Y1 Y2 O2 C58 157.1(4) .
C22 Si2 N2 C24 116.0(5) .
C23 Si2 N2 C24 -124.1(5) .
C21 Si2 N2 C24 -4.1(6) .
C22 Si2 N2 Y2 -66.1(4) .
C23 Si2 N2 Y2 53.7(5) .
C21 Si2 N2 Y2 173.7(4) .
C1 Y2 N2 C24 -158.0(4) .
O2 Y2 N2 C24 22.6(4) .
C3 Y2 N2 C24 116.5(4) .
C4 Y2 N2 C24 -68.6(5) .
Y3 Y2 N2 C24 -120.0(4) .
Y1 Y2 N2 C24 160.9(4) .
C1 Y2 N2 Si2 24.1(4) .
O2 Y2 N2 Si2 -155.4(3) .
C3 Y2 N2 Si2 -61.4(4) .
C4 Y2 N2 Si2 113.5(4) .
Y3 Y2 N2 Si2 62.1(4) .
Y1 Y2 N2 Si2 -17.0(4) .
C1S C1S C2S C3S -178.6(14) 3_765
Y1 C1 Y3 N3 137.49(14) .
Y2 C1 Y3 N3 -132.16(15) .
Y1 C1 Y3 O3 -41.6(4) .
Y2 C1 Y3 O3 48.7(4) .
Y1 C1 Y3 C4 -121.70(18) .
Y2 C1 Y3 C4 -31.35(18) .
Y1 C1 Y3 C5 31.04(16) .
Y2 C1 Y3 C5 121.39(17) .
Y1 C1 Y3 C2 -45.60(13) .
Y2 C1 Y3 C2 44.75(13) .
Y2 C1 Y3 Y1 90.35(15) .
Y1 C1 Y3 Y2 -90.35(15) .
Y2 C2 Y3 C1 -39.79(12) .
Y1 C2 Y3 C1 40.07(12) .
Y2 C2 Y3 O3 141.77(13) .
Y1 C2 Y3 O3 -138.37(13) .
Y2 C2 Y3 C4 49.15(16) .
Y1 C2 Y3 C4 129.01(17) .
Y2 C2 Y3 C5 -128.77(16) .
Y1 C2 Y3 C5 -48.92(15) .
Y2 C2 Y3 Y1 -79.86(9) .
Y1 C2 Y3 Y2 79.86(9) .
N1 Y1 Y3 N3 4.1(2) .
C1 Y1 Y3 N3 -61.9(2) .
O1 Y1 Y3 N3 136.83(19) .
C5 Y1 Y3 N3 75.3(2) .
C3 Y1 Y3 N3 -123.8(2) .
C2 Y1 Y3 N3 179.9(2) .
Y2 Y1 Y3 N3 -117.16(16) .
N1 Y1 Y3 C1 65.9(2) .
O1 Y1 Y3 C1 -161.32(18) .
C5 Y1 Y3 C1 137.1(2) .
C3 Y1 Y3 C1 -62.0(2) .
C2 Y1 Y3 C1 -118.24(19) .
Y2 Y1 Y3 C1 -55.31(15) .
N1 Y1 Y3 O3 -130.41(18) .
C1 Y1 Y3 O3 163.68(18) .
O1 Y1 Y3 O3 2.36(15) .
C5 Y1 Y3 O3 -59.2(2) .
C3 Y1 Y3 O3 101.69(17) .
C2 Y1 Y3 O3 45.45(15) .
Y2 Y1 Y3 O3 108.37(11) .
N1 Y1 Y3 C4 130.8(2) .
C1 Y1 Y3 C4 64.9(2) .
O1 Y1 Y3 C4 -96.5(2) .
C5 Y1 Y3 C4 -158.0(2) .
C3 Y1 Y3 C4 2.9(2) .
C2 Y1 Y3 C4 -53.4(2) .
Y2 Y1 Y3 C4 9.55(17) .
N1 Y1 Y3 C5 -71.2(2) .
C1 Y1 Y3 C5 -137.1(2) .
O1 Y1 Y3 C5 61.5(2) .
C3 Y1 Y3 C5 160.9(2) .
C2 Y1 Y3 C5 104.6(2) .
Y2 Y1 Y3 C5 167.55(17) .
N1 Y1 Y3 C2 -175.85(19) .
C1 Y1 Y3 C2 118.24(19) .
O1 Y1 Y3 C2 -43.09(16) .
C5 Y1 Y3 C2 -104.6(2) .
C3 Y1 Y3 C2 56.25(18) .
Y2 Y1 Y3 C2 62.93(11) .
N1 Y1 Y3 Y2 121.22(15) .
C1 Y1 Y3 Y2 55.31(15) .
O1 Y1 Y3 Y2 -106.01(11) .
C5 Y1 Y3 Y2 -167.55(17) .
C3 Y1 Y3 Y2 -6.68(14) .
C2 Y1 Y3 Y2 -62.93(11) .
N2 Y2 Y3 N3 8.0(2) .
C1 Y2 Y3 N3 67.0(2) .
O2 Y2 Y3 N3 -129.56(17) .
C3 Y2 Y3 N3 129.0(2) .
C4 Y2 Y3 N3 -69.7(3) .
C2 Y2 Y3 N3 -174.05(18) .
Y1 Y2 Y3 N3 122.17(15) .
N2 Y2 Y3 C1 -58.9(2) .
O2 Y2 Y3 C1 163.48(18) .
C3 Y2 Y3 C1 62.0(2) .
C4 Y2 Y3 C1 -136.7(3) .
C2 Y2 Y3 C1 118.99(19) .
Y1 Y2 Y3 C1 55.20(15) .
N2 Y2 Y3 O3 139.86(19) .
C1 Y2 Y3 O3 -161.23(19) .
O2 Y2 Y3 O3 2.26(15) .
C3 Y2 Y3 O3 -99.19(17) .
C4 Y2 Y3 O3 62.1(2) .
C2 Y2 Y3 O3 -42.24(15) .
Y1 Y2 Y3 O3 -106.02(11) .
N2 Y2 Y3 C4 77.7(3) .
C1 Y2 Y3 C4 136.7(3) .
O2 Y2 Y3 C4 -59.9(2) .
C3 Y2 Y3 C4 -161.3(2) .
C2 Y2 Y3 C4 -104.3(2) .
Y1 Y2 Y3 C4 -168.1(2) .
N2 Y2 Y3 C5 -124.1(2) .
C1 Y2 Y3 C5 -65.2(2) .
O2 Y2 Y3 C5 98.27(17) .
C3 Y2 Y3 C5 -3.2(2) .
C4 Y2 Y3 C5 158.1(2) .
C2 Y2 Y3 C5 53.78(18) .
Y1 Y2 Y3 C5 -10.01(14) .
N2 Y2 Y3 C2 -177.9(2) .
C1 Y2 Y3 C2 -118.99(19) .
O2 Y2 Y3 C2 44.49(15) .
C3 Y2 Y3 C2 -56.96(18) .
C4 Y2 Y3 C2 104.3(2) .
Y1 Y2 Y3 C2 -63.79(11) .
N2 Y2 Y3 Y1 -114.12(16) .
C1 Y2 Y3 Y1 -55.20(15) .
O2 Y2 Y3 Y1 108.28(10) .
C3 Y2 Y3 Y1 6.83(14) .
C4 Y2 Y3 Y1 168.1(2) .
C2 Y2 Y3 Y1 63.79(11) .
N3 Y3 O3 C62 -64.0(4) .
C1 Y3 O3 C62 115.1(5) .
C4 Y3 O3 C62 -165.2(5) .
C5 Y3 O3 C62 42.3(4) .
C2 Y3 O3 C62 119.2(4) .
Y1 Y3 O3 C62 82.9(4) .
Y2 Y3 O3 C62 152.8(4) .
N3 Y3 O3 C59 129.9(5) .
C1 Y3 O3 C59 -51.0(7) .
C4 Y3 O3 C59 28.7(5) .
C5 Y3 O3 C59 -123.9(5) .
C2 Y3 O3 C59 -46.9(5) .
Y1 Y3 O3 C59 -83.2(5) .
Y2 Y3 O3 C59 -13.3(6) .
C36 Si3 N3 C39 119.0(5) .
C37 Si3 N3 C39 -121.6(5) .
C38 Si3 N3 C39 -1.8(5) .
C36 Si3 N3 Y3 -66.9(4) .
C37 Si3 N3 Y3 52.6(4) .
C38 Si3 N3 Y3 172.4(3) .
C1 Y3 N3 C39 -161.4(3) .
O3 Y3 N3 C39 18.3(4) .
C4 Y3 N3 C39 109.4(4) .
C5 Y3 N3 C39 -70.9(4) .
Y1 Y3 N3 C39 -120.7(3) .
Y2 Y3 N3 C39 155.7(3) .
C1 Y3 N3 Si3 23.9(3) .
O3 Y3 N3 Si3 -156.4(3) .
C4 Y3 N3 Si3 -65.3(3) .
C5 Y3 N3 Si3 114.4(3) .
Y1 Y3 N3 Si3 64.6(3) .
Y2 Y3 N3 Si3 -19.0(4) .
N2 Y2 C3 Y1 132.33(17) .
C1 Y2 C3 Y1 30.79(15) .
O2 Y2 C3 Y1 -127.23(14) .
C4 Y2 C3 Y1 -37.8(5) .
C2 Y2 C3 Y1 -51.92(14) .
Y3 Y2 C3 Y1 -7.77(16) .
N1 Y1 C3 Y2 -133.24(15) .
C1 Y1 C3 Y2 -31.30(15) .
O1 Y1 C3 Y2 125.73(15) .
C5 Y1 C3 Y2 39.3(4) .
C2 Y1 C3 Y2 52.16(14) .
Y3 Y1 C3 Y2 7.86(16) .
N2 Y2 C4 Y3 -130.45(17) .
C1 Y2 C4 Y3 -28.87(16) .
O2 Y2 C4 Y3 129.81(16) .
C3 Y2 C4 Y3 39.2(5) .
C2 Y2 C4 Y3 53.34(15) .
Y1 Y2 C4 Y3 10.56(18) .
N3 Y3 C4 Y2 131.01(17) .
C1 Y3 C4 Y2 29.88(17) .
O3 Y3 C4 Y2 -128.04(17) .
C5 Y3 C4 Y2 -48.5(5) .
C2 Y3 C4 Y2 -52.82(15) .
Y1 Y3 C4 Y2 -11.13(19) .
N1 Y1 C5 Y3 131.89(15) .
C1 Y1 C5 Y3 28.93(15) .
O1 Y1 C5 Y3 -127.98(15) .
C3 Y1 C5 Y3 -40.8(4) .
C2 Y1 C5 Y3 -53.45(13) .
Y2 Y1 C5 Y3 -11.34(15) .
N3 Y3 C5 Y1 -130.69(16) .
C1 Y3 C5 Y1 -29.54(16) .
O3 Y3 C5 Y1 129.05(15) .
C4 Y3 C5 Y1 48.8(5) .
C2 Y3 C5 Y1 53.12(14) .
Y2 Y3 C5 Y1 11.67(16) .
C4S C4S C5S C6S 178.3(14) 3_655
Si1 N1 C9 C14 -95.9(6) .
Y1 N1 C9 C14 89.4(5) .
Si1 N1 C9 C10 86.3(6) .
Y1 N1 C9 C10 -88.4(5) .
C14 C9 C10 C11 -2.7(8) .
N1 C9 C10 C11 175.1(5) .
C14 C9 C10 C15 177.0(5) .
N1 C9 C10 C15 -5.1(8) .
C9 C10 C11 C12 -0.4(10) .
C15 C10 C11 C12 179.9(6) .
C10 C11 C12 C13 2.4(11) .
C11 C12 C13 C14 -1.3(11) .
C12 C13 C14 C9 -1.8(10) .
C12 C13 C14 C18 175.8(6) .
N1 C9 C14 C13 -174.1(5) .
C10 C9 C14 C13 3.8(8) .
N1 C9 C14 C18 8.4(8) .
C10 C9 C14 C18 -173.8(5) .
C11 C10 C15 C17 67.5(9) .
C9 C10 C15 C17 -112.2(8) .
C11 C10 C15 C16 -55.1(8) .
C9 C10 C15 C16 125.1(7) .
C13 C14 C18 C19 38.6(8) .
C9 C14 C18 C19 -143.8(6) .
C13 C14 C18 C20 -85.1(7) .
C9 C14 C18 C20 92.5(7) .
Si2 N2 C24 C25 86.3(7) .
Y2 N2 C24 C25 -91.9(6) .
Si2 N2 C24 C29 -95.7(6) .
Y2 N2 C24 C29 86.2(6) .
C29 C24 C25 C26 -1.9(9) .
N2 C24 C25 C26 176.2(5) .
C29 C24 C25 C30 176.4(6) .
N2 C24 C25 C30 -5.5(9) .
C24 C25 C26 C27 -0.1(10) .
C30 C25 C26 C27 -178.4(6) .
C25 C26 C27 C28 1.3(10) .
C26 C27 C28 C29 -0.5(11) .
C27 C28 C29 C24 -1.5(11) .
C27 C28 C29 C33 175.8(7) .
C25 C24 C29 C28 2.6(9) .
N2 C24 C29 C28 -175.4(6) .
C25 C24 C29 C33 -174.6(6) .
N2 C24 C29 C33 7.4(10) .
C26 C25 C30 C32 -65.2(8) .
C24 C25 C30 C32 116.5(7) .
C26 C25 C30 C31 58.3(9) .
C24 C25 C30 C31 -120.0(7) .
C28 C29 C33 C35 -81.1(9) .
C24 C29 C33 C35 96.1(8) .
C28 C29 C33 C34 44.0(9) .
C24 C29 C33 C34 -138.8(7) .
Si3 N3 C39 C40 89.1(6) .
Y3 N3 C39 C40 -86.2(6) .
Si3 N3 C39 C44 -93.4(6) .
Y3 N3 C39 C44 91.3(5) .
N3 C39 C40 C41 175.7(6) .
C44 C39 C40 C41 -1.9(9) .
N3 C39 C40 C45 -6.5(9) .
C44 C39 C40 C45 175.9(6) .
C39 C40 C41 C42 -0.6(11) .
C45 C40 C41 C42 -178.5(7) .
C40 C41 C42 C43 3.0(12) .
C41 C42 C43 C44 -2.7(12) .
C42 C43 C44 C39 0.1(10) .
C42 C43 C44 C48 177.6(7) .
N3 C39 C44 C43 -175.4(6) .
C40 C39 C44 C43 2.2(9) .
N3 C39 C44 C48 7.1(8) .
C40 C39 C44 C48 -175.3(5) .
C41 C40 C45 C47 74.6(9) .
C39 C40 C45 C47 -103.2(8) .
C41 C40 C45 C46 -48.5(9) .
C39 C40 C45 C46 133.7(7) .
C43 C44 C48 C50 39.5(8) .
C39 C44 C48 C50 -143.1(6) .
C43 C44 C48 C49 -84.5(8) .
C39 C44 C48 C49 92.9(7) .
C54 O1 C51 C52A -22.7(8) .
Y1 O1 C51 C52A 177.1(5) .
C54 O1 C51 C52 10.9(11) .
Y1 O1 C51 C52 -149.3(10) .
O1 C51 C52 C53 -45.5(14) .
C52A C51 C52 C53 66.8(11) .
O1 C51 C52A C53 8.9(5) .
C52 C51 C52A C53 -67.7(12) .
C51 C52A C53 C54 8.1(5) .
C51 C52A C53 C52 68.8(12) .
C51 C52 C53 C54 58.0(13) .
C51 C52 C53 C52A -65.0(11) .
C51 O1 C54 C53 27.2(8) .
Y1 O1 C54 C53 -175.2(5) .
C52A C53 C54 O1 -21.8(7) .
C52 C53 C54 O1 -50.4(9) .
C58 O2 C55 C56 18.4(7) .
Y2 O2 C55 C56 -172.2(4) .
O2 C55 C56 C57 -31.0(19) .
O2 C55 C56 C57A -22.0(7) .
C57A C56 C57 C58 -67(2) .
C55 C56 C57 C58 32(3) .
C57 C56 C57A C58 101(3) .
C55 C56 C57A C58 18.3(6) .
C56 C57A C58 O2 -7.5(3) .
C56 C57A C58 C57 -81(3) .
C55 O2 C58 C57A -7.0(4) .
Y2 O2 C58 C57A -177.01(18) .
C55 O2 C58 C57 1.7(18) .
Y2 O2 C58 C57 -168.2(17) .
C56 C57 C58 C57A 87(4) .
C56 C57 C58 O2 -22(3) .
C62 O3 C59 C60 17.3(9) .
Y3 O3 C59 C60 -174.7(6) .
O3 C59 C60 C61 1.2(11) .
C59 C60 C61 C62 -18.3(12) .
C59 O3 C62 C61 -28.0(7) .
Y3 O3 C62 C61 163.4(5) .
C60 C61 C62 O3 28.8(10) .
